data_7052183
loop_
_publ_author_name
'Sokolov, Felix D.'
'Baranov, Sergey V.'
'Safin, Damir A.'
'Hahn, F. Ekkehardt'
'Kubiak, Maria'
'Pape, Tania'
'Babashkina, Maria G.'
'Zabirov, Nail G.'
'Galezowska, Joanna'
'Kozlowski, Henryk'
'Cherkasov, Rafael A.'

_publ_section_title
;
 The influence of the intramolecular hydrogen bond on the 1,3-N,S- and
 1,5-O,S-coordination of N-phosphoryl-N&#x2032;-(R)-thioureas with
 Ni(ii) and Pd(ii)
;
_journal_issue 9
_journal_name_full 'New Journal of Chemistry'
_journal_page_first 1661
_journal_paper_doi 10.1039/b702896b
_journal_volume 31
_journal_year 2007
_chemical_formula_sum 'C22 H48 N4 Ni O6 P2 S2'
_chemical_formula_weight 649.41
_chemical_name_common
;Bis(n-tert-butyl-N'(diisopropoxyphosphoryl)-thiocaramido-
N',S)nickel(ii)
;
_chemical_name_systematic
;
Bis[n-tert-butyl-N'(diisopropoxyphosphoryl)-
thiocaramido-N',S]nickel(II)
;
_space_group_IT_number 2
_symmetry_cell_setting triclinic
_symmetry_space_group_name_Hall '-P 1'
_symmetry_space_group_name_H-M 'P -1'
_atom_sites_solution_hydrogens geom
_atom_sites_solution_primary direct
_atom_sites_solution_secondary difmap
_audit_creation_method SHELXL-97
_cell_angle_alpha 97.75(3)
_cell_angle_beta 91.62(3)
_cell_angle_gamma 117.78(3)
_cell_formula_units_Z 2
_cell_length_a 9.273(2)
_cell_length_b 9.672(2)
_cell_length_c 21.274(4)
_cell_measurement_reflns_used 4748
_cell_measurement_temperature 100(2)
_cell_measurement_theta_max 28.39
_cell_measurement_theta_min 2.91
_cell_volume 1663.6(8)
_computing_cell_refinement 'KM4 CCD Software (Oxford Diffraction Poland Sp, (1995-2005)'
_computing_data_collection 'KM4 CCD Software (Oxford Diffraction Poland Sp, (1995-2005)'
_computing_data_reduction 'KM4 CCD Software (Oxford Diffraction Poland Sp, (1995-2005)'
_computing_molecular_graphics 'ORTEP III Farrugia 1997'
_computing_publication_material 'SHELXL-97 Sheldrick 1997'
_computing_structure_refinement 'SHELXL-97 (Sheldrick, 1997)'
_computing_structure_solution 'SHELXS-97 (Sheldrick, 1990)'
_diffrn_ambient_temperature 100(2)
_diffrn_measured_fraction_theta_full 0.925
_diffrn_measured_fraction_theta_max 0.894
_diffrn_measurement_device_type 'KM4 CCD'
_diffrn_measurement_method w/scan
_diffrn_radiation_monochromator graphite
_diffrn_radiation_source 'fine-focus sealed tube'
_diffrn_radiation_type MoK\a
_diffrn_radiation_wavelength 0.71073
_diffrn_reflns_av_R_equivalents 0.0603
_diffrn_reflns_av_sigmaI/netI 0.0842
_diffrn_reflns_limit_h_max 12
_diffrn_reflns_limit_h_min -12
_diffrn_reflns_limit_k_max 12
_diffrn_reflns_limit_k_min -12
_diffrn_reflns_limit_l_max 21
_diffrn_reflns_limit_l_min -28
_diffrn_reflns_number 13466
_diffrn_reflns_theta_full 28.00
_diffrn_reflns_theta_max 28.39
_diffrn_reflns_theta_min 2.91
_exptl_absorpt_coefficient_mu 0.843
_exptl_absorpt_correction_T_max 0.861
_exptl_absorpt_correction_T_min 0.788
_exptl_absorpt_correction_type numerical
_exptl_absorpt_process_details 'CrysAlis 1.171.13, Oxford Diffraction'
_exptl_crystal_colour violet
_exptl_crystal_density_diffrn 1.296
_exptl_crystal_density_method 'not measured'
_exptl_crystal_description prism
_exptl_crystal_F_000 692
_exptl_crystal_size_max 0.15
_exptl_crystal_size_mid 0.15
_exptl_crystal_size_min 0.10
_refine_diff_density_max 0.512
_refine_diff_density_min -0.892
_refine_diff_density_rms 0.089
_refine_ls_extinction_method none
_refine_ls_goodness_of_fit_ref 1.012
_refine_ls_hydrogen_treatment constr
_refine_ls_matrix_type full
_refine_ls_number_parameters 351
_refine_ls_number_reflns 7453
_refine_ls_number_restraints 0
_refine_ls_restrained_S_all 1.012
_refine_ls_R_factor_all 0.0823
_refine_ls_R_factor_gt 0.0483
_refine_ls_shift/su_max 0.000
_refine_ls_shift/su_mean 0.000
_refine_ls_structure_factor_coef Fsqd
_refine_ls_weighting_details 'calc w=1/[\s^2^(Fo^2^)+(0.0598P)^2^+0.0000P] where P=(Fo^2^+2Fc^2^)/3'
_refine_ls_weighting_scheme calc
_refine_ls_wR_factor_gt 0.1114
_refine_ls_wR_factor_ref 0.1233
_reflns_number_gt 5072
_reflns_number_total 7453
_reflns_threshold_expression >2sigma(I)
_cod_data_source_file b702896b.txt
_cod_data_source_block 77a
_cod_depositor_comments
;
The following automatic conversions were performed:
'_symmetry_cell_setting' value 'Triclinic' changed to 'triclinic'
according to '/home/saulius/struct/CIF-dictionaries/cif_core.dic'
dictionary named 'cif_core.dic' version 2.4.1 from 2010-06-29.

Automatic conversion script
Id: cif_fix_enum 1527 2010-12-29 10:47:43Z saulius 
;
_cod_original_cell_volume 1663.6(6)
_cod_original_sg_symbol_H-M P-1
_cod_database_code 7052183

loop_
_symmetry_equiv_pos_as_xyz
'x, y, z'
'-x, -y, -z'

loop_
_atom_site_label
_atom_site_type_symbol
_atom_site_fract_x
_atom_site_fract_y
_atom_site_fract_z
_atom_site_U_iso_or_equiv
_atom_site_adp_type
_atom_site_occupancy
_atom_site_symmetry_multiplicity
_atom_site_calc_flag
_atom_site_refinement_flags
_atom_site_disorder_assembly
_atom_site_disorder_group
Ni1 Ni 0.0000 0.0000 0.0000 0.01739(14) Uani 1 2 d S . .
P1 P -0.05818(9) -0.02884(9) 0.14968(4) 0.01523(17) Uani 1 1 d . . .
S1 S -0.03269(11) 0.21236(10) -0.00056(4) 0.0252(2) Uani 1 1 d . . .
O11 O 0.0921(2) -0.0602(2) 0.15506(9) 0.0170(4) Uani 1 1 d . . .
O12 O -0.0732(3) 0.0686(2) 0.20515(9) 0.0199(5) Uani 1 1 d . . .
O13 O -0.1974(2) -0.2065(2) 0.13571(10) 0.0174(4) Uani 1 1 d . . .
N14 N -0.0545(3) 0.0438(3) 0.08293(11) 0.0166(5) Uani 1 1 d . . .
N1 N -0.1028(3) 0.2555(3) 0.12310(11) 0.0165(5) Uani 1 1 d . . .
H1 H -0.1230 0.2160 0.1587 0.020 Uiso 1 1 calc R . .
C11 C -0.1123(4) 0.4043(3) 0.12322(14) 0.0173(6) Uani 1 1 d . . .
C12 C -0.1712(4) 0.4326(4) 0.18666(15) 0.0256(7) Uani 1 1 d . . .
H12A H -0.2773 0.3417 0.1901 0.038 Uiso 1 1 calc R . .
H12B H -0.1833 0.5286 0.1899 0.038 Uiso 1 1 calc R . .
H12C H -0.0914 0.4458 0.2212 0.038 Uiso 1 1 calc R . .
C13 C -0.2350(4) 0.3878(4) 0.06904(15) 0.0253(7) Uani 1 1 d . . .
H13A H -0.1987 0.3653 0.0279 0.038 Uiso 1 1 calc R . .
H13B H -0.2413 0.4868 0.0717 0.038 Uiso 1 1 calc R . .
H13C H -0.3434 0.3007 0.0729 0.038 Uiso 1 1 calc R . .
C14 C 0.0579(4) 0.5402(3) 0.11822(16) 0.0255(7) Uani 1 1 d . . .
H14A H 0.1358 0.5466 0.1520 0.038 Uiso 1 1 calc R . .
H14B H 0.0533 0.6403 0.1229 0.038 Uiso 1 1 calc R . .
H14C H 0.0935 0.5209 0.0765 0.038 Uiso 1 1 calc R . .
C15 C 0.3200(4) 0.2041(4) 0.14702(17) 0.0322(8) Uani 1 1 d . . .
H15A H 0.3298 0.1662 0.1031 0.048 Uiso 1 1 calc R . .
H15B H 0.4279 0.2860 0.1674 0.048 Uiso 1 1 calc R . .
H15C H 0.2445 0.2489 0.1468 0.048 Uiso 1 1 calc R . .
C16 C 0.2544(4) 0.0665(3) 0.18400(15) 0.0226(7) Uani 1 1 d . . .
H16 H 0.2454 0.1061 0.2289 0.027 Uiso 1 1 calc R . .
C17 C 0.3607(4) -0.0120(4) 0.1849(2) 0.0406(10) Uani 1 1 d . . .
H17A H 0.3119 -0.1008 0.2084 0.061 Uiso 1 1 calc R . .
H17B H 0.4700 0.0649 0.2057 0.061 Uiso 1 1 calc R . .
H17C H 0.3697 -0.0514 0.1410 0.061 Uiso 1 1 calc R . .
C18 C -0.3664(4) -0.2308(4) 0.12736(16) 0.0232(7) Uani 1 1 d . . .
H18 H -0.3641 -0.1276 0.1241 0.028 Uiso 1 1 calc R . .
C19 C -0.4458(4) -0.2904(5) 0.18560(19) 0.0385(9) Uani 1 1 d . . .
H19A H -0.4441 -0.3894 0.1897 0.058 Uiso 1 1 calc R . .
H19B H -0.5595 -0.3097 0.1816 0.058 Uiso 1 1 calc R . .
H19C H -0.3855 -0.2109 0.2235 0.058 Uiso 1 1 calc R . .
C20 C -0.4493(5) -0.3454(5) 0.06679(19) 0.0505(11) Uani 1 1 d . . .
H20A H -0.3877 -0.3031 0.0311 0.076 Uiso 1 1 calc R . .
H20B H -0.5610 -0.3609 0.0593 0.076 Uiso 1 1 calc R . .
H20C H -0.4535 -0.4471 0.0704 0.076 Uiso 1 1 calc R . .
C01 C -0.0682(4) 0.1748(3) 0.07684(14) 0.0195(6) Uani 1 1 d . . .
Ni2 Ni 0.5000 0.5000 0.5000 0.02776(17) Uani 1 2 d S . .
P2 P 0.46771(10) 0.33924(9) 0.35308(4) 0.02129(19) Uani 1 1 d . . .
S2 S 0.72727(10) 0.72255(10) 0.49536(4) 0.0332(2) Uani 1 1 d . . .
N2 N 0.7928(3) 0.6584(3) 0.37310(12) 0.0211(6) Uani 1 1 d . . .
H2 H 0.7588 0.5900 0.3373 0.025 Uiso 1 1 calc R . .
O21 O 0.2834(2) 0.3009(2) 0.34589(10) 0.0204(5) Uani 1 1 d . . .
O22 O 0.4379(2) 0.1765(2) 0.37279(10) 0.0227(5) Uani 1 1 d . . .
O23 O 0.5590(3) 0.3812(3) 0.29687(10) 0.0271(5) Uani 1 1 d . . .
N24 N 0.5570(3) 0.4796(3) 0.41570(12) 0.0271(6) Uani 1 1 d . . .
C21 C 0.9516(3) 0.8069(3) 0.37387(14) 0.0190(6) Uani 1 1 d . . .
C22 C 1.0127(4) 0.7911(4) 0.30943(15) 0.0249(7) Uani 1 1 d . . .
H22A H 1.0319 0.6990 0.3037 0.037 Uiso 1 1 calc R . .
H22B H 1.1154 0.8871 0.3072 0.037 Uiso 1 1 calc R . .
H22C H 0.9305 0.7772 0.2757 0.037 Uiso 1 1 calc R . .
C23 C 1.0747(4) 0.8218(4) 0.42727(15) 0.0265(7) Uani 1 1 d . . .
H23A H 1.0326 0.8306 0.4685 0.040 Uiso 1 1 calc R . .
H23B H 1.1796 0.9166 0.4265 0.040 Uiso 1 1 calc R . .
H23C H 1.0907 0.7278 0.4209 0.040 Uiso 1 1 calc R . .
C24 C 0.9248(4) 0.9516(4) 0.38193(16) 0.0276(8) Uani 1 1 d . . .
H24A H 0.8520 0.9431 0.3456 0.041 Uiso 1 1 calc R . .
H24B H 1.0303 1.0474 0.3838 0.041 Uiso 1 1 calc R . .
H24C H 0.8748 0.9575 0.4215 0.041 Uiso 1 1 calc R . .
C25 C 0.2363(4) 0.4273(4) 0.34698(17) 0.0295(8) Uani 1 1 d . . .
H25 H 0.2999 0.5136 0.3839 0.035 Uiso 1 1 calc R . .
C26 C 0.0551(4) 0.3508(4) 0.3562(2) 0.0388(9) Uani 1 1 d . . .
H26A H -0.0069 0.2644 0.3205 0.058 Uiso 1 1 calc R . .
H26B H 0.0171 0.4302 0.3578 0.058 Uiso 1 1 calc R . .
H26C H 0.0381 0.3084 0.3963 0.058 Uiso 1 1 calc R . .
C27 C 0.2695(6) 0.4943(5) 0.2863(2) 0.0564(13) Uani 1 1 d . . .
H27A H 0.3870 0.5412 0.2817 0.085 Uiso 1 1 calc R . .
H27B H 0.2348 0.5760 0.2875 0.085 Uiso 1 1 calc R . .
H27C H 0.2083 0.4095 0.2501 0.085 Uiso 1 1 calc R . .
C28 C 0.5743(4) 0.1393(4) 0.37806(17) 0.0323(8) Uani 1 1 d . . .
H28 H 0.6547 0.1909 0.3474 0.039 Uiso 1 1 calc R . .
C29 C 0.5007(5) -0.0367(5) 0.3614(2) 0.0500(11) Uani 1 1 d . . .
H29A H 0.4210 -0.0865 0.3913 0.075 Uiso 1 1 calc R . .
H29B H 0.5873 -0.0674 0.3641 0.075 Uiso 1 1 calc R . .
H29C H 0.4456 -0.0716 0.3179 0.075 Uiso 1 1 calc R . .
C02 C 0.6975(4) 0.6179(4) 0.42006(15) 0.0244(7) Uani 1 1 d . . .
C30 C 0.6578(6) 0.1976(6) 0.4452(2) 0.0682(14) Uani 1 1 d . . .
H30A H 0.7135 0.3138 0.4536 0.102 Uiso 1 1 calc R . .
H30B H 0.7383 0.1600 0.4503 0.102 Uiso 1 1 calc R . .
H30C H 0.5759 0.1571 0.4754 0.102 Uiso 1 1 calc R . .

loop_
_atom_site_aniso_label
_atom_site_aniso_U_11
_atom_site_aniso_U_22
_atom_site_aniso_U_33
_atom_site_aniso_U_23
_atom_site_aniso_U_13
_atom_site_aniso_U_12
Ni1 0.0269(3) 0.0167(3) 0.0129(3) 0.0055(2) 0.0044(2) 0.0131(2)
P1 0.0202(4) 0.0148(4) 0.0124(4) 0.0046(3) 0.0026(3) 0.0091(3)
S1 0.0456(5) 0.0253(4) 0.0165(4) 0.0105(3) 0.0109(4) 0.0243(4)
O11 0.0177(10) 0.0142(10) 0.0172(10) 0.0022(8) 0.0000(8) 0.0063(8)
O12 0.0298(12) 0.0213(11) 0.0112(10) 0.0045(9) 0.0046(9) 0.0137(9)
O13 0.0163(10) 0.0167(10) 0.0203(11) 0.0079(9) 0.0019(8) 0.0073(8)
N14 0.0231(13) 0.0157(13) 0.0135(12) 0.0044(10) 0.0029(10) 0.0108(10)
N1 0.0260(14) 0.0145(12) 0.0143(12) 0.0051(10) 0.0072(10) 0.0129(11)
C11 0.0191(15) 0.0120(14) 0.0222(16) 0.0026(12) 0.0001(12) 0.0085(12)
C12 0.0325(19) 0.0284(18) 0.0230(17) -0.0020(14) 0.0041(14) 0.0217(15)
C13 0.0293(18) 0.0286(18) 0.0230(17) 0.0027(14) -0.0008(14) 0.0184(15)
C14 0.0266(18) 0.0184(16) 0.0287(18) 0.0083(14) 0.0017(14) 0.0074(14)
C15 0.0246(18) 0.0237(18) 0.041(2) 0.0120(16) 0.0008(16) 0.0036(14)
C16 0.0181(16) 0.0195(16) 0.0240(17) 0.0018(13) -0.0051(13) 0.0047(13)
C17 0.0258(19) 0.032(2) 0.061(3) 0.0073(19) -0.0086(18) 0.0122(16)
C18 0.0151(15) 0.0235(17) 0.0337(18) 0.0067(14) 0.0013(13) 0.0110(13)
C19 0.0274(19) 0.045(2) 0.048(2) 0.0215(19) 0.0166(18) 0.0178(17)
C20 0.035(2) 0.068(3) 0.046(3) -0.012(2) -0.0174(19) 0.029(2)
C01 0.0185(15) 0.0191(15) 0.0196(16) 0.0083(13) -0.0013(12) 0.0069(13)
Ni2 0.0213(3) 0.0278(3) 0.0137(3) 0.0000(2) 0.0043(2) -0.0044(3)
P2 0.0165(4) 0.0204(4) 0.0155(4) 0.0014(3) 0.0011(3) -0.0002(3)
S2 0.0263(4) 0.0284(5) 0.0180(4) -0.0037(3) 0.0054(3) -0.0073(4)
N2 0.0174(13) 0.0169(13) 0.0149(13) -0.0008(10) 0.0003(10) -0.0025(10)
O21 0.0213(11) 0.0148(10) 0.0181(11) 0.0017(9) 0.0008(9) 0.0033(9)
O22 0.0139(10) 0.0236(12) 0.0249(12) 0.0054(9) -0.0004(9) 0.0041(9)
O23 0.0225(12) 0.0277(12) 0.0151(11) 0.0021(9) 0.0049(9) -0.0009(9)
N24 0.0178(13) 0.0276(15) 0.0166(13) 0.0010(11) 0.0048(11) -0.0047(11)
C21 0.0116(14) 0.0191(15) 0.0211(16) 0.0065(13) 0.0037(12) 0.0020(12)
C22 0.0188(16) 0.0227(17) 0.0231(17) 0.0024(13) 0.0043(13) 0.0019(13)
C23 0.0180(16) 0.0310(18) 0.0258(17) 0.0066(14) -0.0004(13) 0.0074(14)
C24 0.0235(17) 0.0230(17) 0.0352(19) 0.0077(15) 0.0046(15) 0.0094(14)
C25 0.036(2) 0.0189(17) 0.0319(19) 0.0051(14) 0.0052(15) 0.0118(15)
C26 0.037(2) 0.033(2) 0.057(3) 0.0174(19) 0.0147(19) 0.0213(17)
C27 0.064(3) 0.072(3) 0.065(3) 0.047(3) 0.036(3) 0.048(3)
C28 0.0182(17) 0.049(2) 0.0296(19) 0.0099(17) 0.0046(14) 0.0154(16)
C29 0.039(2) 0.059(3) 0.064(3) 0.004(2) -0.002(2) 0.035(2)
C02 0.0174(16) 0.0241(17) 0.0227(17) 0.0064(14) 0.0029(13) 0.0018(13)
C30 0.062(3) 0.090(4) 0.058(3) 0.000(3) -0.023(3) 0.045(3)

loop_
_atom_type_symbol
_atom_type_description
_atom_type_scat_dispersion_real
_atom_type_scat_dispersion_imag
_atom_type_scat_source
C C 0.0033 0.0016 'International Tables Vol C Tables 4.2.6.8 and 6.1.1.4'
H H 0.0000 0.0000 'International Tables Vol C Tables 4.2.6.8 and 6.1.1.4'
N N 0.0061 0.0033 'International Tables Vol C Tables 4.2.6.8 and 6.1.1.4'
O O 0.0106 0.0060 'International Tables Vol C Tables 4.2.6.8 and 6.1.1.4'
P P 0.1023 0.0942 'International Tables Vol C Tables 4.2.6.8 and 6.1.1.4'
S S 0.1246 0.1234 'International Tables Vol C Tables 4.2.6.8 and 6.1.1.4'
Ni Ni 0.3393 1.1124 'International Tables Vol C Tables 4.2.6.8 and 6.1.1.4'

loop_
_geom_angle_atom_site_label_1
_geom_angle_atom_site_label_2
_geom_angle_atom_site_label_3
_geom_angle
_geom_angle_site_symmetry_1
_geom_angle_site_symmetry_3
_geom_angle_publ_flag
N14 Ni1 N14 180.0 . 2 ?
N14 Ni1 S1 75.20(8) . . ?
N14 Ni1 S1 104.80(8) 2 . ?
N14 Ni1 S1 104.80(8) . 2 ?
N14 Ni1 S1 75.20(8) 2 2 ?
S1 Ni1 S1 180.0 . 2 ?
N14 Ni1 C01 147.64(9) . 2 ?
N14 Ni1 C01 32.36(9) 2 2 ?
S1 Ni1 C01 137.15(7) . 2 ?
S1 Ni1 C01 42.85(7) 2 2 ?
N14 Ni1 C01 32.36(9) . . ?
N14 Ni1 C01 147.64(9) 2 . ?
S1 Ni1 C01 42.85(7) . . ?
S1 Ni1 C01 137.15(7) 2 . ?
C01 Ni1 C01 180.0 2 . ?
O12 P1 O11 115.69(12) . . ?
O12 P1 O13 115.28(12) . . ?
O11 P1 O13 98.14(11) . . ?
O12 P1 N14 112.44(12) . . ?
O11 P1 N14 107.76(12) . . ?
O13 P1 N14 106.23(12) . . ?
C01 S1 Ni1 77.34(11) . . ?
C16 O11 P1 121.13(18) . . ?
C18 O13 P1 115.87(18) . . ?
C01 N14 P1 126.6(2) . . ?
C01 N14 Ni1 99.10(18) . . ?
P1 N14 Ni1 133.66(14) . . ?
C01 N1 C11 128.5(2) . . ?
C01 N1 H1 115.7 . . ?
C11 N1 H1 115.7 . . ?
N1 C11 C12 104.6(2) . . ?
N1 C11 C14 109.8(2) . . ?
C12 C11 C14 110.5(3) . . ?
N1 C11 C13 111.8(2) . . ?
C12 C11 C13 109.6(2) . . ?
C14 C11 C13 110.4(2) . . ?
C11 C12 H12A 109.5 . . ?
C11 C12 H12B 109.5 . . ?
H12A C12 H12B 109.5 . . ?
C11 C12 H12C 109.5 . . ?
H12A C12 H12C 109.5 . . ?
H12B C12 H12C 109.5 . . ?
C11 C13 H13A 109.5 . . ?
C11 C13 H13B 109.5 . . ?
H13A C13 H13B 109.5 . . ?
C11 C13 H13C 109.5 . . ?
H13A C13 H13C 109.5 . . ?
H13B C13 H13C 109.5 . . ?
C11 C14 H14A 109.5 . . ?
C11 C14 H14B 109.5 . . ?
H14A C14 H14B 109.5 . . ?
C11 C14 H14C 109.5 . . ?
H14A C14 H14C 109.5 . . ?
H14B C14 H14C 109.5 . . ?
C16 C15 H15A 109.5 . . ?
C16 C15 H15B 109.5 . . ?
H15A C15 H15B 109.5 . . ?
C16 C15 H15C 109.5 . . ?
H15A C15 H15C 109.5 . . ?
H15B C15 H15C 109.5 . . ?
O11 C16 C17 105.1(2) . . ?
O11 C16 C15 111.5(2) . . ?
C17 C16 C15 112.8(3) . . ?
O11 C16 H16 109.1 . . ?
C17 C16 H16 109.1 . . ?
C15 C16 H16 109.1 . . ?
C16 C17 H17A 109.5 . . ?
C16 C17 H17B 109.5 . . ?
H17A C17 H17B 109.5 . . ?
C16 C17 H17C 109.5 . . ?
H17A C17 H17C 109.5 . . ?
H17B C17 H17C 109.5 . . ?
O13 C18 C19 106.9(3) . . ?
O13 C18 C20 107.7(3) . . ?
C19 C18 C20 113.4(3) . . ?
O13 C18 H18 109.6 . . ?
C19 C18 H18 109.6 . . ?
C20 C18 H18 109.6 . . ?
C18 C19 H19A 109.5 . . ?
C18 C19 H19B 109.5 . . ?
H19A C19 H19B 109.5 . . ?
C18 C19 H19C 109.5 . . ?
H19A C19 H19C 109.5 . . ?
H19B C19 H19C 109.5 . . ?
C18 C20 H20A 109.5 . . ?
C18 C20 H20B 109.5 . . ?
H20A C20 H20B 109.5 . . ?
C18 C20 H20C 109.5 . . ?
H20A C20 H20C 109.5 . . ?
H20B C20 H20C 109.5 . . ?
N1 C01 N14 123.7(3) . . ?
N1 C01 S1 128.0(2) . . ?
N14 C01 S1 108.3(2) . . ?
N1 C01 Ni1 172.2(2) . . ?
N14 C01 Ni1 48.54(14) . . ?
S1 C01 Ni1 59.81(10) . . ?
N24 Ni2 N24 180.00(17) 2_666 . ?
N24 Ni2 S2 105.96(9) 2_666 . ?
N24 Ni2 S2 74.04(9) . . ?
N24 Ni2 S2 74.03(9) 2_666 2_666 ?
N24 Ni2 S2 105.96(9) . 2_666 ?
S2 Ni2 S2 180.0 . 2_666 ?
N24 Ni2 C02 147.92(11) 2_666 . ?
N24 Ni2 C02 32.08(11) . . ?
S2 Ni2 C02 41.98(8) . . ?
S2 Ni2 C02 138.02(8) 2_666 . ?
N24 Ni2 C02 32.08(11) 2_666 2_666 ?
N24 Ni2 C02 147.92(11) . 2_666 ?
S2 Ni2 C02 138.02(8) . 2_666 ?
S2 Ni2 C02 41.98(8) 2_666 2_666 ?
C02 Ni2 C02 179.999(1) . 2_666 ?
O23 P2 O21 116.98(13) . . ?
O23 P2 O22 115.23(13) . . ?
O21 P2 O22 96.98(12) . . ?
O23 P2 N24 111.53(13) . . ?
O21 P2 N24 106.56(13) . . ?
O22 P2 N24 108.31(13) . . ?
C02 S2 Ni2 78.11(11) . . ?
C02 N2 C21 127.8(3) . . ?
C02 N2 H2 116.1 . . ?
C21 N2 H2 116.1 . . ?
C25 O21 P2 121.61(19) . . ?
C28 O22 P2 120.3(2) . . ?
C02 N24 P2 128.0(2) . . ?
C02 N24 Ni2 99.9(2) . . ?
P2 N24 Ni2 132.15(15) . . ?
N2 C21 C24 110.8(2) . . ?
N2 C21 C23 109.7(2) . . ?
C24 C21 C23 110.9(3) . . ?
N2 C21 C22 106.4(2) . . ?
C24 C21 C22 108.4(3) . . ?
C23 C21 C22 110.6(3) . . ?
C21 C22 H22A 109.5 . . ?
C21 C22 H22B 109.5 . . ?
H22A C22 H22B 109.5 . . ?
C21 C22 H22C 109.5 . . ?
H22A C22 H22C 109.5 . . ?
H22B C22 H22C 109.5 . . ?
C21 C23 H23A 109.5 . . ?
C21 C23 H23B 109.5 . . ?
H23A C23 H23B 109.5 . . ?
C21 C23 H23C 109.5 . . ?
H23A C23 H23C 109.5 . . ?
H23B C23 H23C 109.5 . . ?
C21 C24 H24A 109.5 . . ?
C21 C24 H24B 109.5 . . ?
H24A C24 H24B 109.5 . . ?
C21 C24 H24C 109.5 . . ?
H24A C24 H24C 109.5 . . ?
H24B C24 H24C 109.5 . . ?
O21 C25 C27 110.7(3) . . ?
O21 C25 C26 105.9(2) . . ?
C27 C25 C26 111.8(3) . . ?
O21 C25 H25 109.5 . . ?
C27 C25 H25 109.5 . . ?
C26 C25 H25 109.5 . . ?
C25 C26 H26A 109.5 . . ?
C25 C26 H26B 109.5 . . ?
H26A C26 H26B 109.5 . . ?
C25 C26 H26C 109.5 . . ?
H26A C26 H26C 109.5 . . ?
H26B C26 H26C 109.5 . . ?
C25 C27 H27A 109.5 . . ?
C25 C27 H27B 109.5 . . ?
H27A C27 H27B 109.5 . . ?
C25 C27 H27C 109.5 . . ?
H27A C27 H27C 109.5 . . ?
H27B C27 H27C 109.5 . . ?
O22 C28 C29 106.4(3) . . ?
O22 C28 C30 109.5(3) . . ?
C29 C28 C30 111.1(4) . . ?
O22 C28 H28 109.9 . . ?
C29 C28 H28 109.9 . . ?
C30 C28 H28 109.9 . . ?
C28 C29 H29A 109.5 . . ?
C28 C29 H29B 109.5 . . ?
H29A C29 H29B 109.5 . . ?
C28 C29 H29C 109.5 . . ?
H29A C29 H29C 109.5 . . ?
H29B C29 H29C 109.5 . . ?
N2 C02 N24 123.9(3) . . ?
N2 C02 S2 128.2(2) . . ?
N24 C02 S2 107.9(2) . . ?
N2 C02 Ni2 171.5(2) . . ?
N24 C02 Ni2 48.05(15) . . ?
S2 C02 Ni2 59.90(10) . . ?
C28 C30 H30A 109.5 . . ?
C28 C30 H30B 109.5 . . ?
H30A C30 H30B 109.5 . . ?
C28 C30 H30C 109.5 . . ?
H30A C30 H30C 109.5 . . ?
H30B C30 H30C 109.5 . . ?

loop_
_geom_bond_atom_site_label_1
_geom_bond_atom_site_label_2
_geom_bond_distance
_geom_bond_site_symmetry_2
_geom_bond_publ_flag
Ni1 N14 1.896(2) . ?
Ni1 N14 1.896(2) 2 ?
Ni1 S1 2.2130(9) . ?
Ni1 S1 2.2130(9) 2 ?
Ni1 C01 2.498(3) 2 ?
Ni1 C01 2.498(3) . ?
P1 O12 1.460(2) . ?
P1 O11 1.562(2) . ?
P1 O13 1.575(2) . ?
P1 N14 1.661(2) . ?
S1 C01 1.741(3) . ?
O11 C16 1.474(3) . ?
O13 C18 1.474(3) . ?
N14 C01 1.354(4) . ?
N1 C01 1.313(4) . ?
N1 C11 1.482(3) . ?
N1 H1 0.8800 . ?
C11 C12 1.509(4) . ?
C11 C14 1.531(4) . ?
C11 C13 1.535(4) . ?
C12 H12A 0.9800 . ?
C12 H12B 0.9800 . ?
C12 H12C 0.9800 . ?
C13 H13A 0.9800 . ?
C13 H13B 0.9800 . ?
C13 H13C 0.9800 . ?
C14 H14A 0.9800 . ?
C14 H14B 0.9800 . ?
C14 H14C 0.9800 . ?
C15 C16 1.521(4) . ?
C15 H15A 0.9800 . ?
C15 H15B 0.9800 . ?
C15 H15C 0.9800 . ?
C16 C17 1.500(5) . ?
C16 H16 1.0000 . ?
C17 H17A 0.9800 . ?
C17 H17B 0.9800 . ?
C17 H17C 0.9800 . ?
C18 C19 1.502(5) . ?
C18 C20 1.498(5) . ?
C18 H18 1.0000 . ?
C19 H19A 0.9800 . ?
C19 H19B 0.9800 . ?
C19 H19C 0.9800 . ?
C20 H20A 0.9800 . ?
C20 H20B 0.9800 . ?
C20 H20C 0.9800 . ?
Ni2 N24 1.895(3) 2_666 ?
Ni2 N24 1.895(3) . ?
Ni2 S2 2.2192(13) . ?
Ni2 S2 2.2192(13) 2_666 ?
Ni2 C02 2.510(3) . ?
Ni2 C02 2.510(3) 2_666 ?
P2 O23 1.476(2) . ?
P2 O21 1.569(2) . ?
P2 O22 1.584(2) . ?
P2 N24 1.645(3) . ?
S2 C02 1.716(3) . ?
N2 C02 1.329(4) . ?
N2 C21 1.500(4) . ?
N2 H2 0.8800 . ?
O21 C25 1.475(4) . ?
O22 C28 1.473(4) . ?
N24 C02 1.353(4) . ?
C21 C24 1.521(4) . ?
C21 C23 1.531(4) . ?
C21 C22 1.514(4) . ?
C22 H22A 0.9800 . ?
C22 H22B 0.9800 . ?
C22 H22C 0.9800 . ?
C23 H23A 0.9800 . ?
C23 H23B 0.9800 . ?
C23 H23C 0.9800 . ?
C24 H24A 0.9800 . ?
C24 H24B 0.9800 . ?
C24 H24C 0.9800 . ?
C25 C27 1.497(5) . ?
C25 C26 1.520(5) . ?
C25 H25 1.0000 . ?
C26 H26A 0.9800 . ?
C26 H26B 0.9800 . ?
C26 H26C 0.9800 . ?
C27 H27A 0.9800 . ?
C27 H27B 0.9800 . ?
C27 H27C 0.9800 . ?
C28 C29 1.493(5) . ?
C28 C30 1.507(5) . ?
C28 H28 1.0000 . ?
C29 H29A 0.9800 . ?
C29 H29B 0.9800 . ?
C29 H29C 0.9800 . ?
C30 H30A 0.9800 . ?
C30 H30B 0.9800 . ?
C30 H30C 0.9800 . ?

loop_
_geom_torsion_atom_site_label_1
_geom_torsion_atom_site_label_2
_geom_torsion_atom_site_label_3
_geom_torsion_atom_site_label_4
_geom_torsion
_geom_torsion_site_symmetry_1
_geom_torsion_site_symmetry_2
_geom_torsion_site_symmetry_3
_geom_torsion_site_symmetry_4
_geom_torsion_publ_flag
N14 Ni1 S1 C01 0.76(13) . . . . ?
N14 Ni1 S1 C01 -179.24(13) 2 . . . ?
S1 Ni1 S1 C01 142(3) 2 . . . ?
C01 Ni1 S1 C01 180.0 2 . . . ?
O12 P1 O11 C16 -41.0(2) . . . . ?
O13 P1 O11 C16 -164.2(2) . . . . ?
N14 P1 O11 C16 85.7(2) . . . . ?
O12 P1 O13 C18 56.2(2) . . . . ?
O11 P1 O13 C18 179.7(2) . . . . ?
N14 P1 O13 C18 -69.0(2) . . . . ?
O12 P1 N14 C01 -1.9(3) . . . . ?
O11 P1 N14 C01 -130.6(2) . . . . ?
O13 P1 N14 C01 125.0(3) . . . . ?
O12 P1 N14 Ni1 166.90(17) . . . . ?
O11 P1 N14 Ni1 38.2(2) . . . . ?
O13 P1 N14 Ni1 -66.1(2) . . . . ?
N14 Ni1 N14 C01 -21.6(12) 2 . . . ?
S1 Ni1 N14 C01 -0.96(16) . . . . ?
S1 Ni1 N14 C01 179.04(16) 2 . . . ?
C01 Ni1 N14 C01 180.0 2 . . . ?
N14 Ni1 N14 P1 167.4(13) 2 . . . ?
S1 Ni1 N14 P1 -171.9(2) . . . . ?
S1 Ni1 N14 P1 8.1(2) 2 . . . ?
C01 Ni1 N14 P1 9.1(3) 2 . . . ?
C01 Ni1 N14 P1 -170.9(3) . . . . ?
C01 N1 C11 C12 175.1(3) . . . . ?
C01 N1 C11 C14 -66.3(4) . . . . ?
C01 N1 C11 C13 56.5(4) . . . . ?
P1 O11 C16 C17 175.8(2) . . . . ?
P1 O11 C16 C15 -61.6(3) . . . . ?
P1 O13 C18 C19 -108.3(3) . . . . ?
P1 O13 C18 C20 129.5(3) . . . . ?
C11 N1 C01 N14 176.4(3) . . . . ?
C11 N1 C01 S1 -3.6(5) . . . . ?
C11 N1 C01 Ni1 169.5(14) . . . . ?
P1 N14 C01 N1 -6.9(4) . . . . ?
Ni1 N14 C01 N1 -178.7(2) . . . . ?
P1 N14 C01 S1 173.10(16) . . . . ?
Ni1 N14 C01 S1 1.2(2) . . . . ?
P1 N14 C01 Ni1 171.9(3) . . . . ?
Ni1 S1 C01 N1 178.9(3) . . . . ?
Ni1 S1 C01 N14 -1.08(18) . . . . ?
N14 Ni1 C01 N1 7.7(15) . . . . ?
N14 Ni1 C01 N1 -172.3(15) 2 . . . ?
S1 Ni1 C01 N1 -173.7(17) . . . . ?
S1 Ni1 C01 N1 6.3(17) 2 . . . ?
C01 Ni1 C01 N1 -9(3) 2 . . . ?
N14 Ni1 C01 N14 180.0 2 . . . ?
S1 Ni1 C01 N14 178.6(2) . . . . ?
S1 Ni1 C01 N14 -1.4(2) 2 . . . ?
C01 Ni1 C01 N14 -17(2) 2 . . . ?
N14 Ni1 C01 S1 -178.6(2) . . . . ?
N14 Ni1 C01 S1 1.4(2) 2 . . . ?
S1 Ni1 C01 S1 180.0 2 . . . ?
C01 Ni1 C01 S1 165(2) 2 . . . ?
N24 Ni2 S2 C02 178.44(15) 2_666 . . . ?
N24 Ni2 S2 C02 -1.56(15) . . . . ?
S2 Ni2 S2 C02 -153(32) 2_666 . . . ?
C02 Ni2 S2 C02 180.0 2_666 . . . ?
O23 P2 O21 C25 -76.1(3) . . . . ?
O22 P2 O21 C25 160.9(2) . . . . ?
N24 P2 O21 C25 49.4(2) . . . . ?
O23 P2 O22 C28 48.0(3) . . . . ?
O21 P2 O22 C28 172.3(2) . . . . ?
N24 P2 O22 C28 -77.7(2) . . . . ?
O23 P2 N24 C02 -1.2(4) . . . . ?
O21 P2 N24 C02 -130.0(3) . . . . ?
O22 P2 N24 C02 126.6(3) . . . . ?
O23 P2 N24 Ni2 178.4(2) . . . . ?
O21 P2 N24 Ni2 49.6(3) . . . . ?
O22 P2 N24 Ni2 -53.8(3) . . . . ?
N24 Ni2 N24 C02 171(9) 2_666 . . . ?
S2 Ni2 N24 C02 1.96(19) . . . . ?
S2 Ni2 N24 C02 -178.04(19) 2_666 . . . ?
C02 Ni2 N24 C02 180.001(1) 2_666 . . . ?
N24 Ni2 N24 P2 -8(9) 2_666 . . . ?
S2 Ni2 N24 P2 -177.7(3) . . . . ?
S2 Ni2 N24 P2 2.3(3) 2_666 . . . ?
C02 Ni2 N24 P2 -179.7(4) . . . . ?
C02 Ni2 N24 P2 0.3(4) 2_666 . . . ?
C02 N2 C21 C24 -64.4(4) . . . . ?
C02 N2 C21 C23 58.4(4) . . . . ?
C02 N2 C21 C22 178.0(3) . . . . ?
P2 O21 C25 C27 73.1(4) . . . . ?
P2 O21 C25 C26 -165.6(2) . . . . ?
P2 O22 C28 C29 -149.5(3) . . . . ?
P2 O22 C28 C30 90.3(3) . . . . ?
C21 N2 C02 N24 -178.7(3) . . . . ?
C21 N2 C02 S2 -0.1(5) . . . . ?
C21 N2 C02 Ni2 -159.7(14) . . . . ?
P2 N24 C02 N2 -4.0(5) . . . . ?
Ni2 N24 C02 N2 176.3(3) . . . . ?
P2 N24 C02 S2 177.2(2) . . . . ?
Ni2 N24 C02 S2 -2.6(2) . . . . ?
P2 N24 C02 Ni2 179.7(4) . . . . ?
Ni2 S2 C02 N2 -176.6(3) . . . . ?
Ni2 S2 C02 N24 2.2(2) . . . . ?
N24 Ni2 C02 N2 158.7(15) 2_666 . . . ?
N24 Ni2 C02 N2 -21.3(15) . . . . ?
S2 Ni2 C02 N2 161.5(17) . . . . ?
S2 Ni2 C02 N2 -18.5(17) 2_666 . . . ?
C02 Ni2 C02 N2 133(7) 2_666 . . . ?
N24 Ni2 C02 N24 180.0 2_666 . . . ?
S2 Ni2 C02 N24 -177.2(3) . . . . ?
S2 Ni2 C02 N24 2.8(3) 2_666 . . . ?
C02 Ni2 C02 N24 154(7) 2_666 . . . ?
N24 Ni2 C02 S2 -2.8(3) 2_666 . . . ?
N24 Ni2 C02 S2 177.2(3) . . . . ?
S2 Ni2 C02 S2 180.0 2_666 . . . ?
C02 Ni2 C02 S2 -28(7) 2_666 . . . ?
